data_4519517
loop_
_publ_author_name
'Zhong, Yong-Rui'
'Cao, Man-Li'
'Mo, Hao-Jun'
'Ye, Bao-Hui'

_publ_section_title
;
 Syntheses and Crystal Structures of Metal Complexes with
 2,2'-Biimidazole-like Ligand and Chloride: Investigation of
 X-H&#x00B7;&#x00B7;&#x00B7;Cl (X = N, O, and C) Hydrogen Bonding and
 Cl-\p (imidazolyl) Interactions
;
_journal_coden_ASTM CGDEFU
_journal_issue 7
_journal_name_full 'Crystal Growth & Design'
_journal_page_first 2282
_journal_page_last 2290
_journal_paper_doi 10.1021/cg700980v
_journal_volume 8
_journal_year 2008
_chemical_formula_sum 'C70 H48 Cl2 N20 Ni2'
_chemical_formula_weight 1357.56
_space_group_IT_number 15
_space_group_name_Hall '-C 2yc'
_space_group_name_H-M_alt 'C 1 2/c 1'
_symmetry_cell_setting monoclinic
_symmetry_space_group_name_H-M 'C 1 2/c 1'
_atom_sites_solution_hydrogens geom
_atom_sites_solution_primary direct
_atom_sites_solution_secondary difmap
_audit_creation_method SHELXL-97
_cell_angle_alpha 90.00
_cell_angle_beta 94.049(2)
_cell_angle_gamma 90.00
_cell_formula_units_Z 4
_cell_length_a 13.0015(12)
_cell_length_b 19.2866(18)
_cell_length_c 25.606(2)
_cell_measurement_reflns_used 17309
_cell_measurement_temperature 293(2)
_cell_measurement_theta_max 27.12
_cell_measurement_theta_min 2.15
_cell_volume 6404.8(10)
_computing_structure_refinement 'SHELXL-97 (Sheldrick, 1997)'
_computing_structure_solution 'SHELXS-97 (Sheldrick, 1990)'
_diffrn_ambient_temperature 293(2)
_diffrn_measured_fraction_theta_full 0.987
_diffrn_measured_fraction_theta_max 0.987
_diffrn_measurement_device_type 'phi and omega scans'
_diffrn_radiation_monochromator graphite
_diffrn_radiation_source 'fine-focus sealed tube'
_diffrn_radiation_type MoK\a
_diffrn_radiation_wavelength 0.71073
_diffrn_reflns_av_R_equivalents 0.0640
_diffrn_reflns_av_sigmaI/netI 0.0948
_diffrn_reflns_limit_h_max 15
_diffrn_reflns_limit_h_min -15
_diffrn_reflns_limit_k_max 19
_diffrn_reflns_limit_k_min -23
_diffrn_reflns_limit_l_max 31
_diffrn_reflns_limit_l_min -31
_diffrn_reflns_number 17309
_diffrn_reflns_theta_full 26.00
_diffrn_reflns_theta_max 26.00
_diffrn_reflns_theta_min 1.59
_diffrn_standards_decay_% negligible
_exptl_absorpt_coefficient_mu 0.732
_exptl_absorpt_correction_T_max 0.9574
_exptl_absorpt_correction_T_min 0.8981
_exptl_absorpt_correction_type multi-scan
_exptl_crystal_colour green
_exptl_crystal_density_diffrn 1.408
_exptl_crystal_density_method 'not measured'
_exptl_crystal_description block
_exptl_crystal_F_000 2792
_exptl_crystal_size_max 0.15
_exptl_crystal_size_mid 0.14
_exptl_crystal_size_min 0.06
_refine_diff_density_max 0.766
_refine_diff_density_min -0.357
_refine_diff_density_rms 0.047
_refine_ls_extinction_method none
_refine_ls_goodness_of_fit_ref 0.898
_refine_ls_hydrogen_treatment mixed
_refine_ls_matrix_type full
_refine_ls_number_parameters 424
_refine_ls_number_reflns 6226
_refine_ls_number_restraints 0
_refine_ls_restrained_S_all 0.898
_refine_ls_R_factor_all 0.0987
_refine_ls_R_factor_gt 0.0482
_refine_ls_shift/su_max 0.005
_refine_ls_shift/su_mean 0.000
_refine_ls_structure_factor_coef Fsqd
_refine_ls_weighting_details 'calc w=1/[\s^2^(Fo^2^)+(0.0000P)^2^+0.0000P] where P=(Fo^2^+2Fc^2^)/3'
_refine_ls_weighting_scheme calc
_refine_ls_wR_factor_gt 0.0579
_refine_ls_wR_factor_ref 0.0643
_reflns_number_gt 3396
_reflns_number_total 6226
_reflns_threshold_expression >2sigma(I)
_cod_data_source_file cg700980v-file003.cif
_cod_data_source_block complex_4
_cod_original_cell_volume 6404.9(10)
_cod_original_sg_symbol_H-M C2/c
_cod_database_code 4519517

loop_
_symmetry_equiv_pos_as_xyz
'x, y, z'
'-x, y, -z+1/2'
'x+1/2, y+1/2, z'
'-x+1/2, y+1/2, -z+1/2'
'-x, -y, -z'
'x, -y, z-1/2'
'-x+1/2, -y+1/2, -z'
'x+1/2, -y+1/2, z-1/2'

loop_
_atom_site_label
_atom_site_type_symbol
_atom_site_fract_x
_atom_site_fract_y
_atom_site_fract_z
_atom_site_U_iso_or_equiv
_atom_site_adp_type
_atom_site_occupancy
_atom_site_symmetry_multiplicity
_atom_site_calc_flag
_atom_site_refinement_flags
_atom_site_disorder_assembly
_atom_site_disorder_group
Ni1 Ni 0.56050(3) 1.15936(2) 1.151037(12) 0.04637(13) Uani 1 1 d . . .
Cl1 Cl 0.85408(6) 1.38472(4) 1.03626(3) 0.0752(3) Uani 1 1 d . . .
N1 N 0.69856(17) 1.16455(14) 1.11178(8) 0.0470(6) Uani 1 1 d . . .
N2 N 0.79957(18) 1.23300(14) 1.06706(8) 0.0598(7) Uani 1 1 d . . .
H2A H 0.8239 1.2701 1.0540 0.072 Uiso 1 1 calc R . .
N3 N 0.57063(18) 1.26767(13) 1.13716(8) 0.0482(7) Uani 1 1 d . . .
N4 N 0.67031(18) 1.35232(14) 1.11050(9) 0.0616(7) Uani 1 1 d . . .
H4A H 0.7201 1.3724 1.0961 0.074 Uiso 1 1 calc R . .
N5 N 0.47799(16) 1.13152(13) 1.08100(8) 0.0448(6) Uani 1 1 d . . .
N6 N 0.40531(17) 1.04589(13) 1.03328(9) 0.0570(7) Uani 1 1 d . . .
H6A H 0.3872 1.0046 1.0240 0.068 Uiso 1 1 calc R . .
N7 N 0.56066(17) 1.04941(12) 1.15791(9) 0.0478(6) Uani 1 1 d . . .
N8 N 0.50673(18) 0.95041(14) 1.12092(9) 0.0624(8) Uani 1 1 d . . .
H8A H 0.4765 0.9226 1.0985 0.075 Uiso 1 1 calc R . .
N9 N 0.42202(16) 1.16682(11) 1.18901(7) 0.0441(6) Uani 1 1 d . . .
N10 N 0.37081(16) 1.17191(11) 1.27232(8) 0.0437(6) Uani 1 1 d . . .
C1 C 0.7727(2) 1.12421(18) 1.08970(10) 0.0489(8) Uani 1 1 d . . .
C2 C 0.7893(2) 1.05396(18) 1.09108(11) 0.0677(10) Uani 1 1 d . . .
H2B H 0.7486 1.0250 1.1101 0.081 Uiso 1 1 calc R . .
C3 C 0.8679(3) 1.02742(19) 1.06359(14) 0.0881(12) Uani 1 1 d . . .
H3A H 0.8802 0.9799 1.0638 0.106 Uiso 1 1 calc R . .
C4 C 0.9289(3) 1.0710(2) 1.03558(15) 0.0969(14) Uani 1 1 d . . .
H4B H 0.9811 1.0517 1.0173 0.116 Uiso 1 1 calc R . .
C5 C 0.9149(3) 1.1406(2) 1.03399(12) 0.0798(12) Uani 1 1 d . . .
H5A H 0.9564 1.1695 1.0154 0.096 Uiso 1 1 calc R . .
C6 C 0.8355(2) 1.16653(19) 1.06156(11) 0.0538(9) Uani 1 1 d . . .
C7 C 0.7179(2) 1.22831(18) 1.09721(10) 0.0485(8) Uani 1 1 d . . .
C8 C 0.6538(2) 1.28383(18) 1.11367(10) 0.0478(8) Uani 1 1 d . . .
C9 C 0.5922(3) 1.3839(2) 1.13466(12) 0.0607(9) Uani 1 1 d . . .
C10 C 0.5736(3) 1.4532(2) 1.14539(14) 0.0901(12) Uani 1 1 d . . .
H10B H 0.6163 1.4884 1.1348 0.108 Uiso 1 1 calc R . .
C11 C 0.4879(4) 1.4666(2) 1.17274(16) 0.1041(14) Uani 1 1 d . . .
H11A H 0.4729 1.5122 1.1813 0.125 Uiso 1 1 calc R . .
C12 C 0.4233(3) 1.4138(2) 1.18792(14) 0.0998(14) Uani 1 1 d . . .
H12A H 0.3654 1.4251 1.2055 0.120 Uiso 1 1 calc R . .
C13 C 0.4429(3) 1.3455(2) 1.17750(12) 0.0752(10) Uani 1 1 d . . .
H13A H 0.3995 1.3105 1.1877 0.090 Uiso 1 1 calc R . .
C14 C 0.5298(2) 1.3307(2) 1.15121(11) 0.0566(9) Uani 1 1 d . . .
C15 C 0.4262(2) 1.15940(18) 1.03681(10) 0.0454(8) Uani 1 1 d . . .
C16 C 0.4154(2) 1.22764(17) 1.02103(11) 0.0573(9) Uani 1 1 d . . .
H16A H 0.4432 1.2637 1.0416 0.069 Uiso 1 1 calc R . .
C17 C 0.3620(2) 1.24027(18) 0.97365(12) 0.0706(10) Uani 1 1 d . . .
H17A H 0.3549 1.2857 0.9617 0.085 Uiso 1 1 calc R . .
C18 C 0.3183(2) 1.1867(2) 0.94322(12) 0.0692(10) Uani 1 1 d . . .
H18A H 0.2827 1.1973 0.9114 0.083 Uiso 1 1 calc R . .
C19 C 0.3261(2) 1.11965(19) 0.95851(11) 0.0643(10) Uani 1 1 d . . .
H19A H 0.2964 1.0840 0.9382 0.077 Uiso 1 1 calc R . .
C20 C 0.3812(2) 1.10672(18) 1.00629(11) 0.0515(8) Uani 1 1 d . . .
C21 C 0.4629(2) 1.06438(18) 1.07701(11) 0.0469(8) Uani 1 1 d . . .
C22 C 0.5082(2) 1.02000(18) 1.11813(12) 0.0492(8) Uani 1 1 d . . .
C23 C 0.5626(2) 0.93207(19) 1.16624(12) 0.0569(9) Uani 1 1 d . . .
C24 C 0.5870(3) 0.86758(18) 1.18816(14) 0.0794(11) Uani 1 1 d . . .
H24A H 0.5657 0.8265 1.1718 0.095 Uiso 1 1 calc R . .
C25 C 0.6441(3) 0.8680(2) 1.23509(15) 0.0893(12) Uani 1 1 d . . .
H25A H 0.6620 0.8260 1.2511 0.107 Uiso 1 1 calc R . .
C26 C 0.6762(3) 0.9294(2) 1.25948(13) 0.0820(12) Uani 1 1 d . . .
H26A H 0.7144 0.9274 1.2915 0.098 Uiso 1 1 calc R . .
C27 C 0.6527(2) 0.99350(17) 1.23736(12) 0.0647(10) Uani 1 1 d . . .
H27A H 0.6746 1.0344 1.2538 0.078 Uiso 1 1 calc R . .
C28 C 0.5949(2) 0.99421(18) 1.18943(12) 0.0500(8) Uani 1 1 d . . .
C29 C 0.3152(2) 1.16452(14) 1.18661(10) 0.0424(7) Uani 1 1 d . . .
C30 C 0.2427(2) 1.15827(15) 1.14455(10) 0.0554(8) Uani 1 1 d . . .
H30A H 0.2629 1.1561 1.1105 0.067 Uiso 1 1 calc R . .
C31 C 0.1413(2) 1.15536(17) 1.15421(11) 0.0676(10) Uani 1 1 d . . .
H31A H 0.0919 1.1508 1.1263 0.081 Uiso 1 1 calc R . .
C32 C 0.1099(2) 1.15910(17) 1.20517(12) 0.0757(10) Uani 1 1 d . . .
H32A H 0.0399 1.1577 1.2105 0.091 Uiso 1 1 calc R . .
C33 C 0.1801(2) 1.16472(16) 1.24757(10) 0.0605(9) Uani 1 1 d . . .
H33A H 0.1587 1.1665 1.2814 0.073 Uiso 1 1 calc R . .
C34 C 0.2842(2) 1.16772(14) 1.23848(10) 0.0429(7) Uani 1 1 d . . .
C35 C 0.44746(17) 1.17099(14) 1.24016(10) 0.0419(7) Uani 1 1 d . . .

loop_
_atom_site_aniso_label
_atom_site_aniso_U_11
_atom_site_aniso_U_22
_atom_site_aniso_U_33
_atom_site_aniso_U_23
_atom_site_aniso_U_13
_atom_site_aniso_U_12
Ni1 0.0463(2) 0.0546(3) 0.0390(2) 0.0014(2) 0.00814(16) -0.0019(2)
Cl1 0.0786(6) 0.0700(7) 0.0769(6) 0.0014(5) 0.0049(5) -0.0240(5)
N1 0.0506(15) 0.0463(19) 0.0451(14) -0.0023(14) 0.0109(11) -0.0008(15)
N2 0.0574(18) 0.060(2) 0.0637(17) -0.0003(15) 0.0188(14) -0.0105(16)
N3 0.0459(16) 0.053(2) 0.0463(15) -0.0011(13) 0.0085(12) 0.0006(15)
N4 0.0609(19) 0.049(2) 0.0759(19) 0.0026(15) 0.0105(14) -0.0057(17)
N5 0.0470(15) 0.0479(19) 0.0402(15) 0.0037(13) 0.0076(11) -0.0021(14)
N6 0.0695(19) 0.051(2) 0.0500(16) -0.0061(14) -0.0019(13) -0.0114(15)
N7 0.0484(16) 0.0508(19) 0.0441(15) 0.0016(14) 0.0031(12) -0.0048(14)
N8 0.078(2) 0.052(2) 0.0574(18) -0.0025(15) -0.0001(14) -0.0060(17)
N9 0.0380(14) 0.0600(18) 0.0345(13) 0.0039(12) 0.0038(10) -0.0014(13)
N10 0.0338(14) 0.0581(19) 0.0401(13) -0.0005(12) 0.0083(11) -0.0010(13)
C1 0.049(2) 0.050(2) 0.0481(19) -0.0078(17) 0.0055(15) -0.004(2)
C2 0.066(2) 0.058(3) 0.081(2) -0.008(2) 0.0137(19) -0.002(2)
C3 0.079(3) 0.064(3) 0.124(3) -0.021(2) 0.029(2) 0.010(2)
C4 0.076(3) 0.091(4) 0.130(3) -0.033(3) 0.052(2) -0.006(3)
C5 0.068(3) 0.080(3) 0.095(3) -0.021(2) 0.035(2) -0.017(3)
C6 0.048(2) 0.056(3) 0.058(2) -0.0120(19) 0.0142(16) -0.005(2)
C7 0.047(2) 0.055(3) 0.0440(18) -0.0029(17) 0.0086(15) -0.0064(19)
C8 0.052(2) 0.046(3) 0.0456(19) 0.0010(17) 0.0010(16) -0.005(2)
C9 0.063(2) 0.048(3) 0.071(2) -0.005(2) 0.0026(19) 0.007(2)
C10 0.087(3) 0.066(3) 0.116(3) -0.001(3) 0.002(3) 0.009(3)
C11 0.115(4) 0.065(4) 0.133(4) -0.014(3) 0.014(3) 0.032(3)
C12 0.093(3) 0.092(4) 0.118(3) 0.003(3) 0.030(3) 0.026(3)
C13 0.074(3) 0.067(3) 0.086(3) -0.001(2) 0.015(2) 0.015(2)
C14 0.052(2) 0.059(3) 0.059(2) -0.002(2) 0.0010(17) 0.008(2)
C15 0.0471(19) 0.048(2) 0.0416(18) 0.0024(18) 0.0078(14) -0.0015(19)
C16 0.062(2) 0.056(3) 0.053(2) 0.0055(18) 0.0000(16) -0.0066(19)
C17 0.084(3) 0.065(3) 0.062(2) 0.018(2) -0.0025(19) -0.006(2)
C18 0.077(3) 0.079(3) 0.050(2) 0.014(2) -0.0065(18) 0.001(2)
C19 0.069(2) 0.074(3) 0.048(2) -0.0034(19) -0.0064(17) -0.009(2)
C20 0.059(2) 0.050(3) 0.046(2) 0.0053(18) 0.0063(16) -0.0041(19)
C21 0.048(2) 0.052(3) 0.0409(19) 0.0029(18) 0.0080(15) -0.0060(19)
C22 0.050(2) 0.045(2) 0.053(2) 0.0027(18) 0.0116(16) -0.0034(19)
C23 0.061(2) 0.052(3) 0.057(2) 0.010(2) 0.0042(18) 0.000(2)
C24 0.100(3) 0.058(3) 0.080(3) 0.012(2) 0.000(2) -0.002(2)
C25 0.105(3) 0.064(3) 0.097(3) 0.030(2) 0.001(3) 0.006(3)
C26 0.082(3) 0.089(4) 0.072(3) 0.026(3) -0.009(2) 0.006(3)
C27 0.070(2) 0.061(3) 0.062(2) 0.0082(19) 0.0003(18) 0.001(2)
C28 0.046(2) 0.057(3) 0.047(2) 0.0057(19) 0.0073(15) -0.0005(19)
C29 0.0398(18) 0.045(2) 0.0418(17) 0.0056(15) 0.0008(14) -0.0001(16)
C30 0.0428(19) 0.081(3) 0.0415(17) 0.0079(17) -0.0018(14) -0.0011(19)
C31 0.046(2) 0.104(3) 0.052(2) 0.013(2) -0.0089(16) -0.009(2)
C32 0.0350(19) 0.122(3) 0.070(2) 0.009(2) 0.0024(17) 0.001(2)
C33 0.0397(19) 0.094(3) 0.0490(19) 0.0055(19) 0.0083(15) 0.0014(19)
C34 0.0327(17) 0.050(2) 0.0462(18) 0.0085(15) 0.0033(14) 0.0001(16)
C35 0.0349(16) 0.049(2) 0.0418(17) 0.0028(15) 0.0032(14) -0.0011(14)

loop_
_atom_type_symbol
_atom_type_description
_atom_type_scat_dispersion_real
_atom_type_scat_dispersion_imag
_atom_type_scat_source
C C 0.0033 0.0016 'International Tables Vol C Tables 4.2.6.8 and 6.1.1.4'
H H 0.0000 0.0000 'International Tables Vol C Tables 4.2.6.8 and 6.1.1.4'
N N 0.0061 0.0033 'International Tables Vol C Tables 4.2.6.8 and 6.1.1.4'
Cl Cl 0.1484 0.1585 'International Tables Vol C Tables 4.2.6.8 and 6.1.1.4'
Ni Ni 0.3393 1.1124 'International Tables Vol C Tables 4.2.6.8 and 6.1.1.4'

loop_
_geom_angle_atom_site_label_1
_geom_angle_atom_site_label_2
_geom_angle_atom_site_label_3
_geom_angle
_geom_angle_site_symmetry_1
_geom_angle_site_symmetry_3
N5 Ni1 N9 90.57(8) . .
N5 Ni1 N10 169.37(9) . 2_657
N9 Ni1 N10 83.26(7) . 2_657
N5 Ni1 N1 90.33(8) . .
N9 Ni1 N1 173.34(10) . .
N10 Ni1 N1 96.81(8) 2_657 .
N5 Ni1 N3 98.22(9) . .
N9 Ni1 N3 94.30(9) . .
N10 Ni1 N3 90.90(8) 2_657 .
N1 Ni1 N3 79.04(10) . .
N5 Ni1 N7 79.20(9) . .
N9 Ni1 N7 91.47(9) . .
N10 Ni1 N7 92.26(9) 2_657 .
N1 Ni1 N7 95.18(9) . .
N3 Ni1 N7 173.71(9) . .
C7 N1 C1 104.8(3) . .
C7 N1 Ni1 111.3(2) . .
C1 N1 Ni1 143.2(2) . .
C7 N2 C6 106.3(3) . .
C7 N2 H2A 126.9 . .
C6 N2 H2A 126.9 . .
C8 N3 C14 104.7(3) . .
C8 N3 Ni1 111.9(2) . .
C14 N3 Ni1 142.2(2) . .
C8 N4 C9 106.5(3) . .
C8 N4 H4A 126.8 . .
C9 N4 H4A 126.8 . .
C21 N5 C15 105.0(2) . .
C21 N5 Ni1 112.6(2) . .
C15 N5 Ni1 142.3(2) . .
C21 N6 C20 106.4(3) . .
C21 N6 H6A 126.8 . .
C20 N6 H6A 126.8 . .
C22 N7 C28 104.3(3) . .
C22 N7 Ni1 111.6(2) . .
C28 N7 Ni1 144.1(2) . .
C22 N8 C23 107.1(3) . .
C22 N8 H8A 126.5 . .
C23 N8 H8A 126.5 . .
C35 N9 C29 102.9(2) . .
C35 N9 Ni1 107.27(16) . .
C29 N9 Ni1 149.51(17) . .
C35 N10 C34 102.9(2) . .
C35 N10 Ni1 106.63(17) . 2_657
C34 N10 Ni1 148.59(17) . 2_657
C2 C1 N1 130.9(3) . .
C2 C1 C6 119.7(3) . .
N1 C1 C6 109.4(3) . .
C1 C2 C3 118.3(3) . .
C1 C2 H2B 120.8 . .
C3 C2 H2B 120.8 . .
C2 C3 C4 120.6(4) . .
C2 C3 H3A 119.7 . .
C4 C3 H3A 119.7 . .
C5 C4 C3 122.3(4) . .
C5 C4 H4B 118.8 . .
C3 C4 H4B 118.8 . .
C4 C5 C6 116.5(4) . .
C4 C5 H5A 121.8 . .
C6 C5 H5A 121.8 . .
N2 C6 C5 131.3(3) . .
N2 C6 C1 106.2(3) . .
C5 C6 C1 122.6(4) . .
N1 C7 N2 113.3(3) . .
N1 C7 C8 119.1(3) . .
N2 C7 C8 127.5(3) . .
N3 C8 N4 113.7(3) . .
N3 C8 C7 118.1(3) . .
N4 C8 C7 128.1(3) . .
N4 C9 C10 131.5(4) . .
N4 C9 C14 106.1(3) . .
C10 C9 C14 122.4(4) . .
C11 C10 C9 116.0(4) . .
C11 C10 H10B 122.0 . .
C9 C10 H10B 122.0 . .
C10 C11 C12 121.8(4) . .
C10 C11 H11A 119.1 . .
C12 C11 H11A 119.1 . .
C13 C12 C11 121.6(4) . .
C13 C12 H12A 119.2 . .
C11 C12 H12A 119.2 . .
C12 C13 C14 117.5(4) . .
C12 C13 H13A 121.2 . .
C14 C13 H13A 121.2 . .
C13 C14 N3 130.4(4) . .
C13 C14 C9 120.6(4) . .
N3 C14 C9 109.0(3) . .
C16 C15 N5 130.0(3) . .
C16 C15 C20 120.2(3) . .
N5 C15 C20 109.7(3) . .
C17 C16 C15 117.4(3) . .
C17 C16 H16A 121.3 . .
C15 C16 H16A 121.3 . .
C16 C17 C18 121.5(3) . .
C16 C17 H17A 119.2 . .
C18 C17 H17A 119.2 . .
C19 C18 C17 121.9(3) . .
C19 C18 H18A 119.0 . .
C17 C18 H18A 119.0 . .
C18 C19 C20 116.6(3) . .
C18 C19 H19A 121.7 . .
C20 C19 H19A 121.7 . .
N6 C20 C15 105.5(3) . .
N6 C20 C19 132.3(3) . .
C15 C20 C19 122.2(3) . .
N5 C21 N6 113.3(3) . .
N5 C21 C22 118.4(3) . .
N6 C21 C22 128.3(3) . .
N7 C22 N8 113.5(3) . .
N7 C22 C21 118.1(3) . .
N8 C22 C21 128.5(3) . .
N8 C23 C28 105.4(3) . .
N8 C23 C24 131.6(4) . .
C28 C23 C24 123.0(3) . .
C25 C24 C23 116.3(3) . .
C25 C24 H24A 121.8 . .
C23 C24 H24A 121.8 . .
C24 C25 C26 121.8(3) . .
C24 C25 H25A 119.1 . .
C26 C25 H25A 119.1 . .
C27 C26 C25 121.8(3) . .
C27 C26 H26A 119.1 . .
C25 C26 H26A 119.1 . .
C26 C27 C28 117.3(3) . .
C26 C27 H27A 121.3 . .
C28 C27 H27A 121.3 . .
C23 C28 C27 119.7(3) . .
C23 C28 N7 109.7(3) . .
C27 C28 N7 130.5(3) . .
C30 C29 N9 131.4(2) . .
C30 C29 C34 120.7(3) . .
N9 C29 C34 107.9(2) . .
C31 C30 C29 118.5(3) . .
C31 C30 H30A 120.8 . .
C29 C30 H30A 120.8 . .
C30 C31 C32 121.3(3) . .
C30 C31 H31A 119.4 . .
C32 C31 H31A 119.4 . .
C33 C32 C31 121.4(3) . .
C33 C32 H32A 119.3 . .
C31 C32 H32A 119.3 . .
C32 C33 C34 118.1(3) . .
C32 C33 H33A 120.9 . .
C34 C33 H33A 120.9 . .
N10 C34 C33 131.4(2) . .
N10 C34 C29 108.7(2) . .
C33 C34 C29 119.9(2) . .
N9 C35 N10 117.6(2) . .
N9 C35 C35 121.0(3) . 2_657
N10 C35 C35 121.4(3) . 2_657

loop_
_geom_bond_atom_site_label_1
_geom_bond_atom_site_label_2
_geom_bond_distance
_geom_bond_site_symmetry_2
Ni1 N5 2.094(2) .
Ni1 N9 2.111(2) .
Ni1 N10 2.112(2) 2_657
Ni1 N1 2.121(2) .
Ni1 N3 2.125(2) .
Ni1 N7 2.128(2) .
N1 C7 1.315(3) .
N1 C1 1.390(3) .
N2 C7 1.359(3) .
N2 C6 1.375(3) .
N2 H2A 0.8600 .
N3 C8 1.312(3) .
N3 C14 1.384(3) .
N4 C8 1.342(3) .
N4 C9 1.369(4) .
N4 H4A 0.8600 .
N5 C21 1.312(3) .
N5 C15 1.384(3) .
N6 C21 1.350(3) .
N6 C20 1.386(3) .
N6 H6A 0.8600 .
N7 C22 1.314(3) .
N7 C28 1.390(3) .
N8 C22 1.344(3) .
N8 C23 1.371(3) .
N8 H8A 0.8600 .
N9 C35 1.330(3) .
N9 C29 1.387(3) .
N10 C35 1.337(3) .
N10 C34 1.373(3) .
N10 Ni1 2.112(2) 2_657
C1 C2 1.372(4) .
C1 C6 1.391(4) .
C2 C3 1.380(4) .
C2 H2B 0.9300 .
C3 C4 1.389(4) .
C3 H3A 0.9300 .
C4 C5 1.355(4) .
C4 H4B 0.9300 .
C5 C6 1.384(4) .
C5 H5A 0.9300 .
C7 C8 1.438(4) .
C9 C10 1.389(4) .
C9 C14 1.392(4) .
C10 C11 1.382(5) .
C10 H10B 0.9300 .
C11 C12 1.394(5) .
C11 H11A 0.9300 .
C12 C13 1.371(4) .
C12 H12A 0.9300 .
C13 C14 1.385(4) .
C13 H13A 0.9300 .
C15 C16 1.381(4) .
C15 C20 1.386(4) .
C16 C17 1.377(3) .
C16 H16A 0.9300 .
C17 C18 1.390(4) .
C17 H17A 0.9300 .
C18 C19 1.353(4) .
C18 H18A 0.9300 .
C19 C20 1.395(3) .
C19 H19A 0.9300 .
C21 C22 1.449(4) .
C23 C28 1.389(4) .
C23 C24 1.392(4) .
C24 C25 1.367(4) .
C24 H24A 0.9300 .
C25 C26 1.389(4) .
C25 H25A 0.9300 .
C26 C27 1.385(4) .
C26 H26A 0.9300 .
C27 C28 1.393(3) .
C27 H27A 0.9300 .
C29 C30 1.385(3) .
C29 C34 1.416(3) .
C30 C31 1.359(3) .
C30 H30A 0.9300 .
C31 C32 1.396(3) .
C31 H31A 0.9300 .
C32 C33 1.372(3) .
C32 H32A 0.9300 .
C33 C34 1.391(3) .
C33 H33A 0.9300 .
C35 C35 1.423(4) 2_657

loop_
_geom_hbond_atom_site_label_D
_geom_hbond_atom_site_label_H
_geom_hbond_atom_site_label_A
_geom_hbond_distance_DH
_geom_hbond_distance_HA
_geom_hbond_distance_DA
_geom_hbond_angle_DHA
_geom_hbond_site_symmetry_A
N2 H2A Cl1 0.86 2.30 3.125(3) 162.1 .
N4 H4A Cl1 0.86 2.41 3.218(3) 156.4 .
N6 H6A Cl1 0.86 2.38 3.181(3) 156.1 3_445
N8 H8A Cl1 0.86 2.29 3.104(2) 157.8 3_445

loop_
_geom_torsion_atom_site_label_1
_geom_torsion_atom_site_label_2
_geom_torsion_atom_site_label_3
_geom_torsion_atom_site_label_4
_geom_torsion
_geom_torsion_site_symmetry_1
_geom_torsion_site_symmetry_2
_geom_torsion_site_symmetry_3
_geom_torsion_site_symmetry_4
N5 Ni1 N1 C7 95.64(19) . . . .
N9 Ni1 N1 C7 -2.1(8) . . . .
N10 Ni1 N1 C7 -92.26(18) 2_657 . . .
N3 Ni1 N1 C7 -2.67(18) . . . .
N7 Ni1 N1 C7 174.83(18) . . . .
N5 Ni1 N1 C1 -73.7(3) . . . .
N9 Ni1 N1 C1 -171.4(6) . . . .
N10 Ni1 N1 C1 98.4(3) 2_657 . . .
N3 Ni1 N1 C1 -172.0(3) . . . .
N7 Ni1 N1 C1 5.5(3) . . . .
N5 Ni1 N3 C8 -90.26(19) . . . .
N9 Ni1 N3 C8 178.54(19) . . . .
N10 Ni1 N3 C8 95.23(19) 2_657 . . .
N1 Ni1 N3 C8 -1.53(18) . . . .
N7 Ni1 N3 C8 -24.9(9) . . . .
N5 Ni1 N3 C14 104.5(3) . . . .
N9 Ni1 N3 C14 13.3(3) . . . .
N10 Ni1 N3 C14 -70.0(3) 2_657 . . .
N1 Ni1 N3 C14 -166.7(3) . . . .
N7 Ni1 N3 C14 169.9(7) . . . .
N9 Ni1 N5 C21 -88.3(2) . . . .
N10 Ni1 N5 C21 -33.9(6) 2_657 . . .
N1 Ni1 N5 C21 98.3(2) . . . .
N3 Ni1 N5 C21 177.3(2) . . . .
N7 Ni1 N5 C21 3.13(19) . . . .
N9 Ni1 N5 C15 86.3(3) . . . .
N10 Ni1 N5 C15 140.6(4) 2_657 . . .
N1 Ni1 N5 C15 -87.1(3) . . . .
N3 Ni1 N5 C15 -8.1(3) . . . .
N7 Ni1 N5 C15 177.7(3) . . . .
N5 Ni1 N7 C22 -2.53(19) . . . .
N9 Ni1 N7 C22 87.8(2) . . . .
N10 Ni1 N7 C22 171.1(2) 2_657 . . .
N1 Ni1 N7 C22 -91.9(2) . . . .
N3 Ni1 N7 C22 -68.8(8) . . . .
N5 Ni1 N7 C28 178.5(3) . . . .
N9 Ni1 N7 C28 -91.2(3) . . . .
N10 Ni1 N7 C28 -7.9(3) 2_657 . . .
N1 Ni1 N7 C28 89.1(3) . . . .
N3 Ni1 N7 C28 112.2(8) . . . .
N5 Ni1 N9 C35 167.56(18) . . . .
N10 Ni1 N9 C35 -3.76(18) 2_657 . . .
N1 Ni1 N9 C35 -94.7(7) . . . .
N3 Ni1 N9 C35 -94.15(18) . . . .
N7 Ni1 N9 C35 88.35(18) . . . .
N5 Ni1 N9 C29 -4.5(4) . . . .
N10 Ni1 N9 C29 -175.8(4) 2_657 . . .
N1 Ni1 N9 C29 93.2(8) . . . .
N3 Ni1 N9 C29 93.8(4) . . . .
N7 Ni1 N9 C29 -83.7(4) . . . .
C7 N1 C1 C2 -179.0(3) . . . .
Ni1 N1 C1 C2 -9.3(5) . . . .
C7 N1 C1 C6 -0.3(3) . . . .
Ni1 N1 C1 C6 169.4(2) . . . .
N1 C1 C2 C3 177.7(3) . . . .
C6 C1 C2 C3 -0.8(4) . . . .
C1 C2 C3 C4 0.4(5) . . . .
C2 C3 C4 C5 0.3(6) . . . .
C3 C4 C5 C6 -0.5(6) . . . .
C7 N2 C6 C5 178.1(3) . . . .
C7 N2 C6 C1 -0.5(3) . . . .
C4 C5 C6 N2 -178.3(3) . . . .
C4 C5 C6 C1 0.1(5) . . . .
C2 C1 C6 N2 179.3(2) . . . .
N1 C1 C6 N2 0.5(3) . . . .
C2 C1 C6 C5 0.6(4) . . . .
N1 C1 C6 C5 -178.2(3) . . . .
C1 N1 C7 N2 0.0(3) . . . .
Ni1 N1 C7 N2 -173.39(17) . . . .
C1 N1 C7 C8 179.9(2) . . . .
Ni1 N1 C7 C8 6.5(3) . . . .
C6 N2 C7 N1 0.3(3) . . . .
C6 N2 C7 C8 -179.5(3) . . . .
C14 N3 C8 N4 -0.9(3) . . . .
Ni1 N3 C8 N4 -171.55(17) . . . .
C14 N3 C8 C7 176.1(2) . . . .
Ni1 N3 C8 C7 5.4(3) . . . .
C9 N4 C8 N3 1.0(3) . . . .
C9 N4 C8 C7 -175.6(3) . . . .
N1 C7 C8 N3 -8.4(4) . . . .
N2 C7 C8 N3 171.4(3) . . . .
N1 C7 C8 N4 168.1(3) . . . .
N2 C7 C8 N4 -12.1(5) . . . .
C8 N4 C9 C10 176.0(3) . . . .
C8 N4 C9 C14 -0.7(3) . . . .
N4 C9 C10 C11 -177.4(3) . . . .
C14 C9 C10 C11 -1.2(5) . . . .
C9 C10 C11 C12 -0.9(6) . . . .
C10 C11 C12 C13 1.5(6) . . . .
C11 C12 C13 C14 0.0(6) . . . .
C12 C13 C14 N3 177.5(3) . . . .
C12 C13 C14 C9 -2.1(5) . . . .
C8 N3 C14 C13 -179.2(3) . . . .
Ni1 N3 C14 C13 -13.4(5) . . . .
C8 N3 C14 C9 0.4(3) . . . .
Ni1 N3 C14 C9 166.2(2) . . . .
N4 C9 C14 C13 179.9(3) . . . .
C10 C9 C14 C13 2.8(5) . . . .
N4 C9 C14 N3 0.2(3) . . . .
C10 C9 C14 N3 -176.9(3) . . . .
C21 N5 C15 C16 179.4(3) . . . .
Ni1 N5 C15 C16 4.6(5) . . . .
C21 N5 C15 C20 -0.7(3) . . . .
Ni1 N5 C15 C20 -175.5(2) . . . .
N5 C15 C16 C17 177.7(3) . . . .
C20 C15 C16 C17 -2.2(4) . . . .
C15 C16 C17 C18 1.4(5) . . . .
C16 C17 C18 C19 0.0(5) . . . .
C17 C18 C19 C20 -0.5(5) . . . .
C21 N6 C20 C15 -0.7(3) . . . .
C21 N6 C20 C19 178.3(3) . . . .
C16 C15 C20 N6 -179.2(2) . . . .
N5 C15 C20 N6 0.9(3) . . . .
C16 C15 C20 C19 1.7(4) . . . .
N5 C15 C20 C19 -178.2(3) . . . .
C18 C19 C20 N6 -179.1(3) . . . .
C18 C19 C20 C15 -0.3(5) . . . .
C15 N5 C21 N6 0.2(3) . . . .
Ni1 N5 C21 N6 176.82(17) . . . .
C15 N5 C21 C22 -179.9(2) . . . .
Ni1 N5 C21 C22 -3.3(3) . . . .
C20 N6 C21 N5 0.3(3) . . . .
C20 N6 C21 C22 -179.6(3) . . . .
C28 N7 C22 N8 -0.8(3) . . . .
Ni1 N7 C22 N8 179.76(18) . . . .
C28 N7 C22 C21 -179.0(2) . . . .
Ni1 N7 C22 C21 1.6(3) . . . .
C23 N8 C22 N7 0.1(4) . . . .
C23 N8 C22 C21 178.0(3) . . . .
N5 C21 C22 N7 1.1(4) . . . .
N6 C21 C22 N7 -179.0(3) . . . .
N5 C21 C22 N8 -176.7(3) . . . .
N6 C21 C22 N8 3.2(5) . . . .
C22 N8 C23 C28 0.7(3) . . . .
C22 N8 C23 C24 -179.2(3) . . . .
N8 C23 C24 C25 -179.1(3) . . . .
C28 C23 C24 C25 1.1(5) . . . .
C23 C24 C25 C26 -0.1(6) . . . .
C24 C25 C26 C27 -0.5(6) . . . .
C25 C26 C27 C28 0.3(5) . . . .
N8 C23 C28 C27 178.8(3) . . . .
C24 C23 C28 C27 -1.4(5) . . . .
N8 C23 C28 N7 -1.2(3) . . . .
C24 C23 C28 N7 178.6(3) . . . .
C26 C27 C28 C23 0.7(5) . . . .
C26 C27 C28 N7 -179.4(3) . . . .
C22 N7 C28 C23 1.3(3) . . . .
Ni1 N7 C28 C23 -179.7(2) . . . .
C22 N7 C28 C27 -178.7(3) . . . .
Ni1 N7 C28 C27 0.3(5) . . . .
C35 N9 C29 C30 -178.1(3) . . . .
Ni1 N9 C29 C30 -5.8(6) . . . .
C35 N9 C29 C34 0.1(3) . . . .
Ni1 N9 C29 C34 172.3(3) . . . .
N9 C29 C30 C31 178.1(3) . . . .
C34 C29 C30 C31 0.1(4) . . . .
C29 C30 C31 C32 0.5(5) . . . .
C30 C31 C32 C33 -1.1(5) . . . .
C31 C32 C33 C34 1.0(5) . . . .
C35 N10 C34 C33 178.2(3) . . . .
Ni1 N10 C34 C33 18.3(6) 2_657 . . .
C35 N10 C34 C29 -0.1(3) . . . .
Ni1 N10 C34 C29 -160.0(3) 2_657 . . .
C32 C33 C34 N10 -178.5(3) . . . .
C32 C33 C34 C29 -0.4(4) . . . .
C30 C29 C34 N10 178.4(2) . . . .
N9 C29 C34 N10 0.0(3) . . . .
C30 C29 C34 C33 -0.1(4) . . . .
N9 C29 C34 C33 -178.5(3) . . . .
C29 N9 C35 N10 -0.1(3) . . . .
Ni1 N9 C35 N10 -176.0(2) . . . .
C29 N9 C35 C35 176.83(14) . . . 2_657
Ni1 N9 C35 C35 0.94(18) . . . 2_657
C34 N10 C35 N9 0.1(3) . . . .
Ni1 N10 C35 N9 169.39(19) 2_657 . . .
C34 N10 C35 C35 -176.82(14) . . . 2_657
Ni1 N10 C35 C35 -7.56(19) 2_657 . . 2_657
